data_4119594
loop_
_publ_author_name
'Jonathan T. Reeves'
'Zhulin Tan'
'Melissa A. Herbage'
'Zhengxu S. Han'
'Maurice A. Marsini'
'Zhibin Li'
'Guisheng Li'
'Yibo Xu'
'Keith R. Fandrick'
'Nina C. Gonnella'
'Scot Campbell'
'Shengli Ma'
'Nelu Grinberg'
'Heewon Lee'
'Bruce Z. Lu'
'Chris H. Senanayake'

_publ_section_title
;
 Carbamoyl Anion Addition to N-Sulfinyl Imines: Highly Diastereoselective
 Synthesis of \a-Amino Amides
;
_journal_name_full 'Journal of the American Chemical Society'
_journal_page_first 5565
_journal_page_last 5568
_journal_paper_doi 10.1021/ja402647m
_journal_volume 135
_journal_year 2013
_chemical_formula_sum 'C36 H57 Br N3 O3 S'
_chemical_formula_weight 691.82
_chemical_name_systematic
; 
 ? 
;
_space_group_IT_number 5
_symmetry_cell_setting monoclinic
_symmetry_space_group_name_Hall 'C 2y'
_symmetry_space_group_name_H-M 'C 1 2 1'
_atom_sites_solution_hydrogens geom
_atom_sites_solution_primary direct
_atom_sites_solution_secondary difmap
_audit_creation_method SHELXL-97
_cell_angle_alpha 90.00
_cell_angle_beta 106.3670(10)
_cell_angle_gamma 90.00
_cell_formula_units_Z 4
_cell_length_a 26.5023(6)
_cell_length_b 9.8829(2)
_cell_length_c 15.6531(4)
_cell_measurement_temperature 273(2)
_cell_volume 3933.71(16)
_computing_structure_refinement 'SHELXL-97 (Sheldrick, 2008)'
_computing_structure_solution 'SHELXS-97 (Sheldrick, 2008)'
_diffrn_ambient_temperature 273(2)
_diffrn_measured_fraction_theta_full 0.976
_diffrn_measured_fraction_theta_max 0.976
_diffrn_radiation_monochromator graphite
_diffrn_radiation_source 'fine-focus sealed tube'
_diffrn_radiation_type CuK\a
_diffrn_radiation_wavelength 1.54178
_diffrn_reflns_av_R_equivalents 0.0277
_diffrn_reflns_av_sigmaI/netI 0.0394
_diffrn_reflns_limit_h_max 31
_diffrn_reflns_limit_h_min -31
_diffrn_reflns_limit_k_max 11
_diffrn_reflns_limit_k_min -11
_diffrn_reflns_limit_l_max 18
_diffrn_reflns_limit_l_min -18
_diffrn_reflns_number 15530
_diffrn_reflns_theta_full 66.60
_diffrn_reflns_theta_max 66.60
_diffrn_reflns_theta_min 4.80
_exptl_absorpt_coefficient_mu 2.184
_exptl_absorpt_correction_T_max 0.9576
_exptl_absorpt_correction_T_min 0.6692
_exptl_crystal_density_diffrn 1.168
_exptl_crystal_F_000 1476
_exptl_crystal_size_max 0.20
_exptl_crystal_size_mid 0.05
_exptl_crystal_size_min 0.02
_refine_diff_density_max 5.022
_refine_diff_density_min -0.469
_refine_diff_density_rms 0.188
_refine_ls_abs_structure_details 'Flack H D (1983), Acta Cryst. A39, 876-881'
_refine_ls_abs_structure_Flack 0.01(3)
_refine_ls_extinction_method none
_refine_ls_goodness_of_fit_ref 1.017
_refine_ls_hydrogen_treatment mixed
_refine_ls_matrix_type full
_refine_ls_number_parameters 415
_refine_ls_number_reflns 6194
_refine_ls_number_restraints 1
_refine_ls_restrained_S_all 1.017
_refine_ls_R_factor_all 0.0707
_refine_ls_R_factor_gt 0.0691
_refine_ls_shift/su_max 2.266
_refine_ls_shift/su_mean 0.091
_refine_ls_structure_factor_coef Fsqd
_refine_ls_weighting_details 'calc w=1/[\s^2^(Fo^2^)+(0.1522P)^2^+31.4672P] where P=(Fo^2^+2Fc^2^)/3'
_refine_ls_weighting_scheme calc
_refine_ls_wR_factor_gt 0.2031
_refine_ls_wR_factor_ref 0.2053
_reflns_number_gt 5976
_reflns_number_total 6194
_reflns_threshold_expression >2sigma(I)
_cod_data_source_file ja402647m_si_004.cif
_cod_data_source_block scan_0m_c2
_cod_database_code 4119594

loop_
_symmetry_equiv_pos_as_xyz
'x, y, z'
'-x, y, -z'
'x+1/2, y+1/2, z'
'-x+1/2, y+1/2, -z'

loop_
_atom_site_label
_atom_site_type_symbol
_atom_site_fract_x
_atom_site_fract_y
_atom_site_fract_z
_atom_site_U_iso_or_equiv
_atom_site_adp_type
_atom_site_occupancy
_atom_site_symmetry_multiplicity
_atom_site_calc_flag
_atom_site_refinement_flags
Br1 Br 0.07020(2) -0.54387(7) 1.00777(4) 0.0181(2) Uani 1 1 d .
S1 S -0.06192(5) 0.19801(16) 0.82925(9) 0.0110(3) Uani 1 1 d .
O1 O 0.03497(17) 0.0448(5) 0.7167(3) 0.0181(10) Uani 1 1 d .
O2 O 0.22883(17) 0.1793(5) 0.8271(3) 0.0209(11) Uani 1 1 d .
O3 O -0.08243(17) 0.1807(5) 0.9073(3) 0.0154(9) Uani 1 1 d .
N1 N 0.20036(18) -0.0358(8) 0.8169(3) 0.0171(11) Uani 1 1 d .
N2 N 0.1039(2) 0.1227(6) 0.8275(3) 0.0114(11) Uani 1 1 d .
N3 N -0.0335(2) 0.0478(6) 0.8150(4) 0.0147(12) Uani 1 1 d .
C1 C 0.1594(3) -0.2339(8) 0.8692(5) 0.0244(16) Uani 1 1 d .
H1A H 0.1919 -0.2833 0.8865 0.037 Uiso 1 1 calc R
H1B H 0.1305 -0.2963 0.8515 0.037 Uiso 1 1 calc R
H1C H 0.1558 -0.1808 0.9185 0.037 Uiso 1 1 calc R
C2 C 0.1592(3) -0.1413(7) 0.7915(4) 0.0157(14) Uani 1 1 d .
H2 H 0.1251 -0.0952 0.7739 0.019 Uiso 1 1 calc R
C3 C 0.1920(2) 0.0970(7) 0.8035(4) 0.0139(13) Uani 1 1 d .
C4 C 0.1349(2) 0.1485(7) 0.7643(4) 0.0135(13) Uani 1 1 d .
H4 H 0.1193 0.0925 0.7118 0.016 Uiso 1 1 calc R
C5 C 0.0548(2) 0.0712(7) 0.7955(4) 0.0129(13) Uani 1 1 d .
C6 C 0.0226(2) 0.0391(7) 0.8622(4) 0.0107(13) Uani 1 1 d .
H6 H 0.0314 0.1038 0.9116 0.013 Uiso 1 1 calc R
C7 C -0.1160(2) 0.1860(7) 0.7289(4) 0.0113(12) Uani 1 1 d .
C8 C -0.1168(2) 0.2847(7) 0.6617(4) 0.0127(13) Uani 1 1 d .
C9 C -0.1596(3) 0.2836(8) 0.5877(4) 0.0163(14) Uani 1 1 d .
H9 H -0.1613 0.3479 0.5437 0.020 Uiso 1 1 calc R
C10 C -0.2008(2) 0.1911(7) 0.5752(4) 0.0146(13) Uani 1 1 d .
C11 C -0.2455(3) 0.1936(8) 0.4892(4) 0.0162(14) Uani 1 1 d .
H11 H -0.2422 0.2763 0.4567 0.019 Uiso 1 1 calc R
C12 C -0.2995(2) 0.1953(9) 0.5072(4) 0.0236(16) Uani 1 1 d .
H12A H -0.3036 0.1149 0.5390 0.035 Uiso 1 1 calc R
H12B H -0.3266 0.1985 0.4516 0.035 Uiso 1 1 calc R
H12C H -0.3021 0.2734 0.5421 0.035 Uiso 1 1 calc R
C13 C -0.2419(3) 0.0729(8) 0.4309(5) 0.0234(16) Uani 1 1 d .
H13A H -0.2068 0.0657 0.4258 0.035 Uiso 1 1 calc R
H13B H -0.2660 0.0851 0.3728 0.035 Uiso 1 1 calc R
H13C H -0.2508 -0.0082 0.4572 0.035 Uiso 1 1 calc R
C14 C 0.1295(2) 0.1396(7) 0.9232(4) 0.0153(14) Uani 1 1 d .
H14A H 0.1323 0.0532 0.9523 0.023 Uiso 1 1 calc R
H14B H 0.1089 0.1996 0.9482 0.023 Uiso 1 1 calc R
H14C H 0.1640 0.1770 0.9318 0.023 Uiso 1 1 calc R
C15 C 0.2548(3) -0.0868(8) 0.8594(5) 0.0206(16) Uani 1 1 d .
H15 H 0.2524 -0.1856 0.8625 0.025 Uiso 1 1 calc R
C16 C 0.2765(2) -0.0357(13) 0.9557(4) 0.0307(17) Uani 1 1 d .
H16A H 0.2788 0.0613 0.9556 0.046 Uiso 1 1 calc R
H16B H 0.3108 -0.0733 0.9815 0.046 Uiso 1 1 calc R
H16C H 0.2534 -0.0631 0.9899 0.046 Uiso 1 1 calc R
C17 C 0.2927(2) -0.0557(10) 0.8036(4) 0.0230(15) Uani 1 1 d .
H17A H 0.2778 -0.0873 0.7438 0.034 Uiso 1 1 calc R
H17B H 0.3256 -0.1006 0.8292 0.034 Uiso 1 1 calc R
H17C H 0.2984 0.0402 0.8029 0.034 Uiso 1 1 calc R
C18 C 0.1649(3) -0.2208(8) 0.7092(5) 0.0258(16) Uani 1 1 d .
H18A H 0.1656 -0.1583 0.6625 0.039 Uiso 1 1 calc R
H18B H 0.1357 -0.2814 0.6888 0.039 Uiso 1 1 calc R
H18C H 0.1971 -0.2717 0.7254 0.039 Uiso 1 1 calc R
C19 C 0.1306(3) 0.2984(7) 0.7309(4) 0.0165(14) Uani 1 1 d .
C20 C 0.1500(3) 0.4022(8) 0.8063(5) 0.0230(16) Uani 1 1 d .
H20A H 0.1296 0.3941 0.8479 0.034 Uiso 1 1 calc R
H20B H 0.1462 0.4919 0.7817 0.034 Uiso 1 1 calc R
H20C H 0.1864 0.3854 0.8364 0.034 Uiso 1 1 calc R
C21 C 0.0735(3) 0.3276(8) 0.6831(5) 0.0263(17) Uani 1 1 d .
H21A H 0.0606 0.2608 0.6377 0.039 Uiso 1 1 calc R
H21B H 0.0707 0.4157 0.6564 0.039 Uiso 1 1 calc R
H21C H 0.0531 0.3249 0.7250 0.039 Uiso 1 1 calc R
C22 C 0.1616(3) 0.3123(8) 0.6619(5) 0.0224(16) Uani 1 1 d .
H22A H 0.1978 0.2892 0.6890 0.034 Uiso 1 1 calc R
H22B H 0.1594 0.4039 0.6407 0.034 Uiso 1 1 calc R
H22C H 0.1471 0.2525 0.6128 0.034 Uiso 1 1 calc R
C23 C 0.0356(2) -0.1040(7) 0.8974(4) 0.0132(13) Uani 1 1 d .
C24 C 0.0601(2) -0.1269(7) 0.9876(4) 0.0148(14) Uani 1 1 d .
H24 H 0.0692 -0.0537 1.0263 0.018 Uiso 1 1 calc R
C25 C 0.0709(2) -0.2571(8) 1.0202(4) 0.0172(15) Uani 1 1 d .
H25 H 0.0880 -0.2716 1.0801 0.021 Uiso 1 1 calc R
C26 C 0.0561(2) -0.3658(7) 0.9625(4) 0.0154(14) Uani 1 1 d .
C27 C 0.0314(2) -0.3462(7) 0.8725(4) 0.0161(14) Uani 1 1 d .
H27 H 0.0220 -0.4198 0.8343 0.019 Uiso 1 1 calc R
C28 C 0.0212(3) -0.2164(8) 0.8409(4) 0.0159(14) Uani 1 1 d .
H28 H 0.0044 -0.2027 0.7808 0.019 Uiso 1 1 calc R
C29 C -0.1563(3) 0.0918(8) 0.7191(4) 0.0149(14) Uani 1 1 d .
C30 C -0.1573(2) -0.0186(7) 0.7871(4) 0.0144(15) Uani 1 1 d .
H30 H -0.1233 -0.0171 0.8327 0.017 Uiso 1 1 calc R
C31 C -0.2002(3) 0.0111(9) 0.8336(5) 0.0240(16) Uani 1 1 d .
H31A H -0.1910 0.0908 0.8697 0.036 Uiso 1 1 calc R
H31B H -0.2032 -0.0643 0.8706 0.036 Uiso 1 1 calc R
H31C H -0.2333 0.0253 0.7896 0.036 Uiso 1 1 calc R
C32 C -0.1645(3) -0.1617(8) 0.7447(5) 0.0249(17) Uani 1 1 d .
H32A H -0.1959 -0.1635 0.6956 0.037 Uiso 1 1 calc R
H32B H -0.1674 -0.2270 0.7884 0.037 Uiso 1 1 calc R
H32C H -0.1347 -0.1832 0.7238 0.037 Uiso 1 1 calc R
C33 C -0.1984(2) 0.0986(7) 0.6409(4) 0.0150(13) Uani 1 1 d .
H33 H -0.2258 0.0371 0.6337 0.018 Uiso 1 1 calc R
C34 C -0.0737(3) 0.3917(8) 0.6729(4) 0.0175(14) Uani 1 1 d .
H34 H -0.0415 0.3574 0.7151 0.021 Uiso 1 1 calc R
C35 C -0.0617(3) 0.4238(9) 0.5842(5) 0.033(2) Uani 1 1 d .
H35A H -0.0507 0.3426 0.5607 0.049 Uiso 1 1 calc R
H35B H -0.0340 0.4898 0.5943 0.049 Uiso 1 1 calc R
H35C H -0.0927 0.4588 0.5424 0.049 Uiso 1 1 calc R
C36 C -0.0905(3) 0.5188(8) 0.7110(5) 0.0251(16) Uani 1 1 d .
H36A H -0.1243 0.5472 0.6740 0.038 Uiso 1 1 calc R
H36B H -0.0652 0.5891 0.7132 0.038 Uiso 1 1 calc R
H36C H -0.0929 0.5009 0.7701 0.038 Uiso 1 1 calc R
H1 H -0.034(4) 0.005(12) 0.757(8) 0.04(3) Uiso 1 1 d .

loop_
_atom_site_aniso_label
_atom_site_aniso_U_11
_atom_site_aniso_U_22
_atom_site_aniso_U_33
_atom_site_aniso_U_23
_atom_site_aniso_U_13
_atom_site_aniso_U_12
Br1 0.0158(3) 0.0140(4) 0.0252(3) 0.0067(3) 0.0070(2) 0.0037(3)
S1 0.0100(7) 0.0103(8) 0.0120(7) -0.0002(6) 0.0019(5) -0.0004(5)
O1 0.014(2) 0.027(3) 0.011(2) 0.000(2) -0.0001(17) -0.0033(19)
O2 0.014(2) 0.020(3) 0.029(2) -0.002(2) 0.0062(18) -0.004(2)
O3 0.020(2) 0.010(3) 0.015(2) 0.0003(18) 0.0031(17) 0.0021(18)
N1 0.011(2) 0.019(3) 0.021(2) 0.003(3) 0.0034(19) 0.004(3)
N2 0.014(3) 0.012(3) 0.008(2) 0.000(2) 0.0031(19) -0.001(2)
N3 0.012(3) 0.014(3) 0.017(3) 0.000(2) 0.002(2) 0.002(2)
C1 0.025(4) 0.022(4) 0.032(4) 0.002(3) 0.018(3) -0.005(3)
C2 0.017(3) 0.012(4) 0.020(3) 0.003(3) 0.010(3) 0.003(3)
C3 0.015(3) 0.017(4) 0.010(3) -0.001(3) 0.005(2) 0.003(3)
C4 0.014(3) 0.015(4) 0.013(3) -0.002(3) 0.005(2) -0.001(3)
C5 0.015(3) 0.012(4) 0.011(3) 0.002(2) 0.002(2) 0.004(2)
C6 0.008(3) 0.013(4) 0.010(3) -0.004(3) 0.001(2) -0.001(2)
C7 0.011(3) 0.011(4) 0.011(3) 0.001(2) 0.002(2) 0.005(2)
C8 0.011(3) 0.016(4) 0.013(3) -0.006(3) 0.006(2) -0.004(3)
C9 0.018(3) 0.017(4) 0.013(3) 0.007(3) 0.003(3) 0.002(3)
C10 0.014(3) 0.018(4) 0.012(3) -0.006(3) 0.004(2) 0.003(3)
C11 0.016(3) 0.017(4) 0.013(3) 0.004(3) 0.000(2) 0.002(3)
C12 0.012(3) 0.040(5) 0.015(3) 0.005(3) -0.003(2) 0.002(3)
C13 0.026(4) 0.024(4) 0.019(3) -0.003(3) 0.003(3) -0.001(3)
C14 0.014(3) 0.019(4) 0.012(3) -0.003(3) 0.001(2) -0.001(3)
C15 0.014(3) 0.026(5) 0.024(3) 0.003(3) 0.009(3) 0.008(3)
C16 0.016(3) 0.054(5) 0.021(3) 0.007(4) 0.003(2) 0.009(4)
C17 0.017(3) 0.027(4) 0.028(3) 0.004(4) 0.013(3) 0.003(3)
C18 0.034(4) 0.019(4) 0.024(4) -0.002(3) 0.009(3) 0.002(3)
C19 0.017(3) 0.014(4) 0.021(3) 0.000(3) 0.008(3) 0.001(3)
C20 0.028(4) 0.008(4) 0.037(4) -0.001(3) 0.015(3) -0.003(3)
C21 0.020(4) 0.023(5) 0.034(4) 0.010(3) 0.005(3) 0.000(3)
C22 0.023(4) 0.026(4) 0.021(3) 0.010(3) 0.011(3) -0.002(3)
C23 0.008(3) 0.016(4) 0.014(3) 0.001(3) 0.003(2) 0.000(2)
C24 0.011(3) 0.019(4) 0.014(3) 0.001(3) 0.004(2) 0.002(3)
C25 0.012(3) 0.027(5) 0.013(3) 0.002(3) 0.004(2) 0.001(3)
C26 0.010(3) 0.016(4) 0.020(3) 0.004(3) 0.005(2) 0.003(2)
C27 0.016(3) 0.013(4) 0.019(3) -0.003(3) 0.004(2) -0.002(3)
C28 0.021(3) 0.015(4) 0.013(3) 0.001(3) 0.008(3) -0.002(3)
C29 0.013(3) 0.017(4) 0.015(3) -0.001(3) 0.004(2) 0.002(3)
C30 0.013(3) 0.014(4) 0.013(3) 0.002(3) -0.002(2) -0.004(2)
C31 0.022(4) 0.031(4) 0.020(3) 0.012(3) 0.008(3) 0.002(3)
C32 0.029(4) 0.011(4) 0.029(4) 0.003(3) -0.001(3) 0.001(3)
C33 0.016(3) 0.011(4) 0.017(3) -0.002(3) 0.003(2) -0.003(3)
C34 0.014(3) 0.021(4) 0.017(3) 0.007(3) 0.003(3) -0.002(3)
C35 0.028(4) 0.052(7) 0.020(3) 0.005(3) 0.008(3) -0.019(3)
C36 0.021(4) 0.016(4) 0.034(4) -0.001(3) 0.002(3) -0.011(3)

loop_
_atom_type_symbol
_atom_type_description
_atom_type_scat_dispersion_real
_atom_type_scat_dispersion_imag
_atom_type_scat_source
C C 0.0181 0.0091 'International Tables Vol C Tables 4.2.6.8 and 6.1.1.4'
H H 0.0000 0.0000 'International Tables Vol C Tables 4.2.6.8 and 6.1.1.4'
N N 0.0311 0.0180 'International Tables Vol C Tables 4.2.6.8 and 6.1.1.4'
O O 0.0492 0.0322 'International Tables Vol C Tables 4.2.6.8 and 6.1.1.4'
S S 0.3331 0.5567 'International Tables Vol C Tables 4.2.6.8 and 6.1.1.4'
Br Br -0.6763 1.2805 'International Tables Vol C Tables 4.2.6.8 and 6.1.1.4'

loop_
_geom_angle_atom_site_label_1
_geom_angle_atom_site_label_2
_geom_angle_atom_site_label_3
_geom_angle
O3 S1 N3 106.6(3)
O3 S1 C7 108.9(3)
N3 S1 C7 95.7(3)
C3 N1 C2 124.9(5)
C3 N1 C15 119.8(6)
C2 N1 C15 115.3(6)
C5 N2 C14 122.6(5)
C5 N2 C4 118.3(5)
C14 N2 C4 118.7(5)
C6 N3 S1 114.0(4)
C6 N3 H1 101(7)
S1 N3 H1 126(7)
C2 C1 H1A 109.5
C2 C1 H1B 109.5
H1A C1 H1B 109.5
C2 C1 H1C 109.4
H1A C1 H1C 109.5
H1B C1 H1C 109.5
N1 C2 C1 111.9(6)
N1 C2 C18 110.0(5)
C1 C2 C18 112.3(6)
N1 C2 H2 107.5
C1 C2 H2 107.5
C18 C2 H2 107.4
O2 C3 N1 120.9(6)
O2 C3 C4 120.0(6)
N1 C3 C4 119.0(6)
N2 C4 C3 110.1(5)
N2 C4 C19 112.6(5)
C3 C4 C19 114.6(5)
N2 C4 H4 106.3
C3 C4 H4 106.3
C19 C4 H4 106.3
O1 C5 N2 123.2(6)
O1 C5 C6 118.1(6)
N2 C5 C6 118.7(5)
N3 C6 C23 109.3(5)
N3 C6 C5 108.7(5)
C23 C6 C5 108.8(5)
N3 C6 H6 109.9
C23 C6 H6 110.0
C5 C6 H6 110.0
C29 C7 C8 121.5(5)
C29 C7 S1 122.4(5)
C8 C7 S1 116.0(5)
C9 C8 C7 116.9(6)
C9 C8 C34 121.0(6)
C7 C8 C34 122.1(5)
C8 C9 C10 123.5(6)
C8 C9 H9 118.2
C10 C9 H9 118.3
C33 C10 C9 117.7(6)
C33 C10 C11 122.4(6)
C9 C10 C11 119.8(6)
C13 C11 C10 110.7(6)
C13 C11 C12 109.7(6)
C10 C11 C12 111.9(5)
C13 C11 H11 108.1
C10 C11 H11 108.1
C12 C11 H11 108.2
C11 C12 H12A 109.5
C11 C12 H12B 109.5
H12A C12 H12B 109.5
C11 C12 H12C 109.4
H12A C12 H12C 109.5
H12B C12 H12C 109.5
C11 C13 H13A 109.4
C11 C13 H13B 109.5
H13A C13 H13B 109.5
C11 C13 H13C 109.5
H13A C13 H13C 109.5
H13B C13 H13C 109.5
N2 C14 H14A 109.5
N2 C14 H14B 109.5
H14A C14 H14B 109.5
N2 C14 H14C 109.4
H14A C14 H14C 109.5
H14B C14 H14C 109.5
N1 C15 C17 112.5(6)
N1 C15 C16 111.8(6)
C17 C15 C16 111.5(6)
N1 C15 H15 106.9
C17 C15 H15 106.9
C16 C15 H15 106.8
C15 C16 H16A 109.3
C15 C16 H16B 109.5
H16A C16 H16B 109.5
C15 C16 H16C 109.5
H16A C16 H16C 109.5
H16B C16 H16C 109.5
C15 C17 H17A 109.5
C15 C17 H17B 109.5
H17A C17 H17B 109.5
C15 C17 H17C 109.4
H17A C17 H17C 109.5
H17B C17 H17C 109.5
C2 C18 H18A 109.5
C2 C18 H18B 109.5
H18A C18 H18B 109.5
C2 C18 H18C 109.4
H18A C18 H18C 109.5
H18B C18 H18C 109.5
C21 C19 C20 108.9(6)
C21 C19 C22 107.1(6)
C20 C19 C22 110.4(6)
C21 C19 C4 108.4(6)
C20 C19 C4 113.4(6)
C22 C19 C4 108.4(6)
C19 C20 H20A 109.5
C19 C20 H20B 109.4
H20A C20 H20B 109.5
C19 C20 H20C 109.5
H20A C20 H20C 109.5
H20B C20 H20C 109.5
C19 C21 H21A 109.5
C19 C21 H21B 109.5
H21A C21 H21B 109.5
C19 C21 H21C 109.5
H21A C21 H21C 109.5
H21B C21 H21C 109.5
C19 C22 H22A 109.5
C19 C22 H22B 109.5
H22A C22 H22B 109.5
C19 C22 H22C 109.4
H22A C22 H22C 109.5
H22B C22 H22C 109.5
C24 C23 C28 118.4(7)
C24 C23 C6 120.7(6)
C28 C23 C6 120.9(5)
C25 C24 C23 120.8(7)
C25 C24 H24 119.6
C23 C24 H24 119.6
C24 C25 C26 119.3(6)
C24 C25 H25 120.4
C26 C25 H25 120.4
C25 C26 C27 121.2(7)
C25 C26 Br1 119.1(5)
C27 C26 Br1 119.7(5)
C28 C27 C26 119.0(6)
C28 C27 H27 120.5
C26 C27 H27 120.5
C27 C28 C23 121.3(6)
C27 C28 H28 119.3
C23 C28 H28 119.3
C7 C29 C33 117.4(6)
C7 C29 C30 124.3(6)
C33 C29 C30 118.3(6)
C29 C30 C31 110.7(6)
C29 C30 C32 112.1(5)
C31 C30 C32 110.9(6)
C29 C30 H30 107.7
C31 C30 H30 107.6
C32 C30 H30 107.6
C30 C31 H31A 109.4
C30 C31 H31B 109.5
H31A C31 H31B 109.5
C30 C31 H31C 109.5
H31A C31 H31C 109.5
H31B C31 H31C 109.5
C30 C32 H32A 109.4
C30 C32 H32B 109.6
H32A C32 H32B 109.5
C30 C32 H32C 109.4
H32A C32 H32C 109.5
H32B C32 H32C 109.5
C10 C33 C29 123.0(6)
C10 C33 H33 118.5
C29 C33 H33 118.4
C36 C34 C8 108.9(5)
C36 C34 C35 110.1(7)
C8 C34 C35 112.1(6)
C36 C34 H34 108.5
C8 C34 H34 108.6
C35 C34 H34 108.5
C34 C35 H35A 109.5
C34 C35 H35B 109.5
H35A C35 H35B 109.5
C34 C35 H35C 109.5
H35A C35 H35C 109.5
H35B C35 H35C 109.5
C34 C36 H36A 109.4
C34 C36 H36B 109.5
H36A C36 H36B 109.5
C34 C36 H36C 109.5
H36A C36 H36C 109.5
H36B C36 H36C 109.5

loop_
_geom_bond_atom_site_label_1
_geom_bond_atom_site_label_2
_geom_bond_distance
Br1 C26 1.895(7)
S1 O3 1.481(5)
S1 N3 1.707(6)
S1 C7 1.807(6)
O1 C5 1.226(8)
O2 C3 1.244(9)
N1 C3 1.337(11)
N1 C2 1.480(9)
N1 C15 1.496(8)
N2 C5 1.354(9)
N2 C14 1.469(8)
N2 C4 1.477(8)
N3 C6 1.466(8)
N3 H1 1.00(12)
C1 C2 1.520(10)
C1 H1A 0.9600
C1 H1B 0.9600
C1 H1C 0.9600
C2 C18 1.553(10)
C2 H2 0.9800
C3 C4 1.550(9)
C4 C19 1.564(10)
C4 H4 0.9800
C5 C6 1.556(9)
C6 C23 1.521(10)
C6 H6 0.9800
C7 C29 1.393(10)
C7 C8 1.430(9)
C8 C9 1.375(9)
C8 C34 1.531(9)
C9 C10 1.393(10)
C9 H9 0.9300
C10 C33 1.365(10)
C10 C11 1.523(9)
C11 C13 1.521(10)
C11 C12 1.535(9)
C11 H11 0.9800
C12 H12A 0.9600
C12 H12B 0.9600
C12 H12C 0.9600
C13 H13A 0.9600
C13 H13B 0.9600
C13 H13C 0.9600
C14 H14A 0.9600
C14 H14B 0.9600
C14 H14C 0.9600
C15 C17 1.537(9)
C15 C16 1.539(10)
C15 H15 0.9800
C16 H16A 0.9600
C16 H16B 0.9600
C16 H16C 0.9600
C17 H17A 0.9600
C17 H17B 0.9600
C17 H17C 0.9600
C18 H18A 0.9600
C18 H18B 0.9600
C18 H18C 0.9600
C19 C21 1.513(10)
C19 C20 1.540(10)
C19 C22 1.538(9)
C20 H20A 0.9600
C20 H20B 0.9600
C20 H20C 0.9600
C21 H21A 0.9600
C21 H21B 0.9600
C21 H21C 0.9600
C22 H22A 0.9600
C22 H22B 0.9600
C22 H22C 0.9600
C23 C24 1.395(9)
C23 C28 1.405(10)
C24 C25 1.385(11)
C24 H24 0.9300
C25 C26 1.387(11)
C25 H25 0.9300
C26 C27 1.389(9)
C27 C28 1.374(11)
C27 H27 0.9300
C28 H28 0.9300
C29 C33 1.406(9)
C29 C30 1.529(9)
C30 C31 1.542(9)
C30 C32 1.551(10)
C30 H30 0.9800
C31 H31A 0.9600
C31 H31B 0.9600
C31 H31C 0.9600
C32 H32A 0.9600
C32 H32B 0.9600
C32 H32C 0.9600
C33 H33 0.9300
C34 C36 1.512(11)
C34 C35 1.541(9)
C34 H34 0.9800
C35 H35A 0.9600
C35 H35B 0.9600
C35 H35C 0.9600
C36 H36A 0.9600
C36 H36B 0.9600
C36 H36C 0.9600

loop_
_geom_torsion_atom_site_label_1
_geom_torsion_atom_site_label_2
_geom_torsion_atom_site_label_3
_geom_torsion_atom_site_label_4
_geom_torsion
O3 S1 N3 C6 -91.2(5)
C7 S1 N3 C6 157.1(5)
C3 N1 C2 C1 -127.7(6)
C15 N1 C2 C1 53.1(7)
C3 N1 C2 C18 106.7(7)
C15 N1 C2 C18 -72.5(7)
C2 N1 C3 O2 179.8(5)
C15 N1 C3 O2 -1.1(9)
C2 N1 C3 C4 4.2(9)
C15 N1 C3 C4 -176.7(5)
C5 N2 C4 C3 -135.4(6)
C14 N2 C4 C3 37.9(8)
C5 N2 C4 C19 95.4(7)
C14 N2 C4 C19 -91.3(7)
O2 C3 C4 N2 -110.2(6)
N1 C3 C4 N2 65.4(7)
O2 C3 C4 C19 17.9(8)
N1 C3 C4 C19 -166.4(5)
C14 N2 C5 O1 -172.9(6)
C4 N2 C5 O1 0.1(10)
C14 N2 C5 C6 4.9(9)
C4 N2 C5 C6 177.9(6)
S1 N3 C6 C23 143.1(4)
S1 N3 C6 C5 -98.3(5)
O1 C5 C6 N3 -28.7(8)
N2 C5 C6 N3 153.4(6)
O1 C5 C6 C23 90.3(7)
N2 C5 C6 C23 -87.6(7)
O3 S1 C7 C29 -40.4(6)
N3 S1 C7 C29 69.3(6)
O3 S1 C7 C8 135.9(5)
N3 S1 C7 C8 -114.4(5)
C29 C7 C8 C9 1.0(9)
S1 C7 C8 C9 -175.3(5)
C29 C7 C8 C34 178.1(6)
S1 C7 C8 C34 1.7(8)
C7 C8 C9 C10 -1.1(10)
C34 C8 C9 C10 -178.2(6)
C8 C9 C10 C33 1.0(10)
C8 C9 C10 C11 -177.3(6)
C33 C10 C11 C13 -70.7(8)
C9 C10 C11 C13 107.5(8)
C33 C10 C11 C12 51.9(9)
C9 C10 C11 C12 -129.8(7)
C3 N1 C15 C17 -62.5(8)
C2 N1 C15 C17 116.7(7)
C3 N1 C15 C16 63.9(8)
C2 N1 C15 C16 -116.8(7)
N2 C4 C19 C21 -61.0(7)
C3 C4 C19 C21 172.2(6)
N2 C4 C19 C20 60.0(7)
C3 C4 C19 C20 -66.8(7)
N2 C4 C19 C22 -176.9(5)
C3 C4 C19 C22 56.3(7)
N3 C6 C23 C24 -125.1(6)
C5 C6 C23 C24 116.3(6)
N3 C6 C23 C28 52.1(8)
C5 C6 C23 C28 -66.5(7)
C28 C23 C24 C25 1.4(9)
C6 C23 C24 C25 178.7(6)
C23 C24 C25 C26 -1.5(9)
C24 C25 C26 C27 1.2(9)
C24 C25 C26 Br1 -179.2(5)
C25 C26 C27 C28 -0.7(9)
Br1 C26 C27 C28 179.7(5)
C26 C27 C28 C23 0.6(10)
C24 C23 C28 C27 -0.9(10)
C6 C23 C28 C27 -178.2(6)
C8 C7 C29 C33 -0.9(9)
S1 C7 C29 C33 175.2(5)
C8 C7 C29 C30 178.5(6)
S1 C7 C29 C30 -5.4(9)
C7 C29 C30 C31 110.2(7)
C33 C29 C30 C31 -70.5(8)
C7 C29 C30 C32 -125.4(7)
C33 C29 C30 C32 54.0(8)
C9 C10 C33 C29 -0.9(10)
C11 C10 C33 C29 177.4(6)
C7 C29 C33 C10 0.8(10)
C30 C29 C33 C10 -178.6(6)
C9 C8 C34 C36 83.4(7)
C7 C8 C34 C36 -93.5(7)
C9 C8 C34 C35 -38.7(9)
C7 C8 C34 C35 144.4(7)
